data_4079813
loop_
_publ_author_name
'Mori, Shotaro'
'Mochida, Tomoyuki'

_publ_section_title
;
 Organometallic Ionic Liquids from Cationic Arene--Ruthenium Complexes
;
_journal_issue 3
_journal_name_full Organometallics
_journal_page_first 780
_journal_paper_doi 10.1021/om300847s
_journal_volume 32
_journal_year 2013
_chemical_formula_moiety 'C23 H37 Ru2 S3, F6 P'
_chemical_formula_sum 'C23 H37 F6 P Ru2 S3'
_chemical_formula_weight 756.82
_chemical_name_systematic
;
 ?
;
_space_group_IT_number 14
_symmetry_cell_setting monoclinic
_symmetry_space_group_name_Hall '-P 2ybc'
_symmetry_space_group_name_H-M 'P 1 21/c 1'
_atom_sites_solution_hydrogens geom
_atom_sites_solution_primary direct
_atom_sites_solution_secondary difmap
_audit_creation_method SHELXL-97
_cell_angle_alpha 90.00
_cell_angle_beta 92.585(2)
_cell_angle_gamma 90.00
_cell_formula_units_Z 4
_cell_length_a 14.218(2)
_cell_length_b 11.8945(18)
_cell_length_c 16.750(3)
_cell_measurement_reflns_used 9964
_cell_measurement_temperature 100
_cell_measurement_theta_max 27.51
_cell_measurement_theta_min 2.23
_cell_volume 2829.8(8)
_computing_cell_refinement 'APEX2 (Bruker AXS, 2006)'
_computing_data_collection 'APEX2 (Bruker AXS, 2006)'
_computing_data_reduction 'SAINT (Bruker AXS, 2004)'
_computing_molecular_graphics 'XSHEL (Bruker AXS,2002)'
_computing_publication_material 'XCIF (Bruker AXS, 2001)'
_computing_structure_refinement 'SHELXL-97 (Sheldrick, 1997)'
_computing_structure_solution 'SHELXS-97 (Sheldrick, 1997)'
_diffrn_ambient_temperature 100
_diffrn_detector_area_resol_mean 8.333
_diffrn_measured_fraction_theta_full 0.983
_diffrn_measured_fraction_theta_max 0.983
_diffrn_measurement_device_type 'Bruker APEXII CCD area detector'
_diffrn_measurement_method 'phi and omega scans'
_diffrn_radiation_monochromator 'Bruker Helios multilayer confocal mirror'
_diffrn_radiation_source 'Bruker TXS fine-focus rotating anode'
_diffrn_radiation_type MoK\a
_diffrn_radiation_wavelength 0.71073
_diffrn_reflns_av_R_equivalents 0.0195
_diffrn_reflns_av_sigmaI/netI 0.0237
_diffrn_reflns_limit_h_max 17
_diffrn_reflns_limit_h_min -17
_diffrn_reflns_limit_k_max 14
_diffrn_reflns_limit_k_min -14
_diffrn_reflns_limit_l_max 20
_diffrn_reflns_limit_l_min -13
_diffrn_reflns_number 13629
_diffrn_reflns_theta_full 25.68
_diffrn_reflns_theta_max 25.68
_diffrn_reflns_theta_min 2.10
_exptl_absorpt_coefficient_mu 1.397
_exptl_absorpt_correction_T_max 0.8503
_exptl_absorpt_correction_T_min 0.5721
_exptl_absorpt_correction_type empirical
_exptl_absorpt_process_details
;
SADABS Sheldrick 1996
;
_exptl_crystal_colour orange
_exptl_crystal_density_diffrn 1.776
_exptl_crystal_density_method 'not measured'
_exptl_crystal_description prism
_exptl_crystal_F_000 1520
_exptl_crystal_size_max 0.45
_exptl_crystal_size_mid 0.19
_exptl_crystal_size_min 0.12
_refine_diff_density_max 1.672
_refine_diff_density_min -0.863
_refine_diff_density_rms 0.177
_refine_ls_extinction_method none
_refine_ls_goodness_of_fit_ref 1.342
_refine_ls_hydrogen_treatment constr
_refine_ls_matrix_type full
_refine_ls_number_parameters 330
_refine_ls_number_reflns 5282
_refine_ls_number_restraints 0
_refine_ls_restrained_S_all 1.342
_refine_ls_R_factor_all 0.0480
_refine_ls_R_factor_gt 0.0467
_refine_ls_shift/su_max 0.000
_refine_ls_shift/su_mean 0.000
_refine_ls_structure_factor_coef Fsqd
_refine_ls_weighting_details 'calc w=1/[\s^2^(Fo^2^)+(0.0000P)^2^+36.8460P] where P=(Fo^2^+2Fc^2^)/3'
_refine_ls_weighting_scheme calc
_refine_ls_wR_factor_gt 0.1275
_refine_ls_wR_factor_ref 0.1280
_reflns_number_gt 5054
_reflns_number_total 5282
_reflns_threshold_expression >2\s(I)
_cod_data_source_file om300847s_si_002.cif
_cod_data_source_block '[6a][PF6]'
_cod_depositor_comments
;
The following automatic conversions were performed:

'_symmetry_cell_setting' value 'Monoclinic' changed to 'monoclinic'
according to /home/saulius/struct/CIF-dictionaries/cif_core.dic
dictionary named 'cif_core.dic' version 2.4.2 from 2011-04-26.

Automatic conversion script
Id: cif_fix_values 1891 2012-01-12 08:04:46Z andrius 
;
_cod_original_sg_symbol_H-M 'P 21/c'
_cod_database_code 4079813

loop_
_symmetry_equiv_pos_as_xyz
'x, y, z'
'-x, y+1/2, -z+1/2'
'-x, -y, -z'
'x, -y-1/2, z-1/2'

loop_
_atom_site_label
_atom_site_type_symbol
_atom_site_fract_x
_atom_site_fract_y
_atom_site_fract_z
_atom_site_U_iso_or_equiv
_atom_site_adp_type
_atom_site_occupancy
_atom_site_symmetry_multiplicity
_atom_site_calc_flag
_atom_site_refinement_flags
_atom_site_disorder_assembly
_atom_site_disorder_group
C1 C 0.0925(5) 0.0147(6) 0.1492(4) 0.0175(14) Uani 1 1 d . . .
C2 C 0.1289(5) -0.0314(6) 0.2226(4) 0.0189(14) Uani 1 1 d . . .
H2 H 0.1675 -0.0944 0.2219 0.023 Uiso 1 1 calc R . .
C3 C 0.1075(5) 0.0167(6) 0.2963(4) 0.0166(14) Uani 1 1 d . . .
H3 H 0.1326 -0.0148 0.3434 0.020 Uiso 1 1 calc R . .
C4 C 0.0486(5) 0.1122(6) 0.3001(4) 0.0178(14) Uani 1 1 d . . .
C5 C 0.0138(5) 0.1590(6) 0.2265(4) 0.0160(13) Uani 1 1 d . . .
H5 H -0.0236 0.2230 0.2274 0.019 Uiso 1 1 calc R . .
C6 C 0.0340(4) 0.1119(6) 0.1528(4) 0.0155(13) Uani 1 1 d . . .
H6 H 0.0092 0.1441 0.1059 0.019 Uiso 1 1 calc R . .
C7 C 0.1129(5) -0.0380(7) 0.0707(4) 0.0248(16) Uani 1 1 d . . .
H7A H 0.1765 -0.0654 0.0725 0.037 Uiso 1 1 calc R . .
H7B H 0.1050 0.0170 0.0290 0.037 Uiso 1 1 calc R . .
H7C H 0.0703 -0.0994 0.0602 0.037 Uiso 1 1 calc R . .
C8 C 0.0208(5) 0.1654(7) 0.3780(4) 0.0270(17) Uani 1 1 d . . .
H8 H 0.0254 0.2471 0.3719 0.032 Uiso 1 1 calc R . .
C11 C 0.3928(5) 0.4684(6) 0.1374(4) 0.0203(15) Uani 1 1 d . . .
C16 C 0.3782(5) 0.5074(6) 0.2162(4) 0.0211(15) Uani 1 1 d . . .
H16 H 0.3371 0.5668 0.2238 0.025 Uiso 1 1 calc R . .
C15 C 0.4258(4) 0.4569(6) 0.2833(4) 0.0163(14) Uani 1 1 d . . .
H15 H 0.4156 0.4839 0.3343 0.020 Uiso 1 1 calc R . .
C14 C 0.4888(4) 0.3655(6) 0.2737(4) 0.0163(14) Uani 1 1 d . . .
C13 C 0.5017(5) 0.3262(6) 0.1953(4) 0.0188(14) Uani 1 1 d . . .
H13 H 0.5419 0.2659 0.1876 0.023 Uiso 1 1 calc R . .
C12 C 0.4550(5) 0.3764(6) 0.1288(4) 0.0193(14) Uani 1 1 d . . .
H12 H 0.4650 0.3487 0.0780 0.023 Uiso 1 1 calc R . .
C17 C 0.3408(6) 0.5210(7) 0.0663(5) 0.0298(18) Uani 1 1 d . . .
H17A H 0.2803 0.5469 0.0817 0.045 Uiso 1 1 calc R . .
H17B H 0.3326 0.4662 0.0245 0.045 Uiso 1 1 calc R . .
H17C H 0.3765 0.5834 0.0475 0.045 Uiso 1 1 calc R . .
C9 C -0.0823(5) 0.1369(7) 0.3923(5) 0.0262(17) Uani 1 1 d . . .
H9A H -0.1219 0.1669 0.3494 0.039 Uiso 1 1 calc R . .
H9B H -0.0998 0.1693 0.4420 0.039 Uiso 1 1 calc R . .
H9C H -0.0898 0.0568 0.3943 0.039 Uiso 1 1 calc R . .
C10 C 0.0836(6) 0.1316(11) 0.4497(5) 0.051(3) Uani 1 1 d . . .
H10A H 0.0788 0.0521 0.4582 0.077 Uiso 1 1 calc R . .
H10B H 0.0642 0.1708 0.4963 0.077 Uiso 1 1 calc R . .
H10C H 0.1477 0.1507 0.4400 0.077 Uiso 1 1 calc R . .
C19 C 0.5082(6) 0.3389(8) 0.4248(5) 0.0333(19) Uani 1 1 d . . .
H19A H 0.5181 0.4175 0.4352 0.050 Uiso 1 1 calc R . .
H19B H 0.5419 0.2954 0.4650 0.050 Uiso 1 1 calc R . .
H19C H 0.4422 0.3222 0.4259 0.050 Uiso 1 1 calc R . .
C18 C 0.5435(5) 0.3097(6) 0.3430(4) 0.0190(14) Uani 1 1 d . . .
H18 H 0.5366 0.2282 0.3362 0.023 Uiso 1 1 calc R . .
C20 C 0.6485(5) 0.3369(6) 0.3377(4) 0.0213(15) Uani 1 1 d . . .
H20A H 0.6691 0.3153 0.2861 0.032 Uiso 1 1 calc R . .
H20B H 0.6840 0.2963 0.3784 0.032 Uiso 1 1 calc R . .
H20C H 0.6582 0.4161 0.3453 0.032 Uiso 1 1 calc R . .
F1 F 0.2816(3) 0.8419(4) 0.3739(3) 0.0295(10) Uani 1 1 d . . .
F2 F 0.2591(3) 0.7403(4) 0.4858(2) 0.0304(10) Uani 1 1 d . . .
F3 F 0.3368(3) 0.6638(4) 0.3841(3) 0.0310(10) Uani 1 1 d . . .
F4 F 0.1904(3) 0.6024(4) 0.4102(3) 0.0279(10) Uani 1 1 d . . .
F5 F 0.2132(3) 0.7041(4) 0.2987(2) 0.0285(10) Uani 1 1 d . . .
F6 F 0.1354(3) 0.7806(4) 0.4001(3) 0.0299(10) Uani 1 1 d . . .
P3 P 0.23638(12) 0.72177(15) 0.39271(10) 0.0161(4) Uani 1 1 d . . .
C21 C 0.3609(5) 0.0944(6) 0.3396(5) 0.0290(18) Uani 1 1 d . . .
H21A H 0.3537 0.0148 0.3467 0.043 Uiso 0.500(3) 1 calc PR A 1
H21B H 0.3190 0.1336 0.3732 0.043 Uiso 0.500(3) 1 calc PR A 1
H21C H 0.4247 0.1155 0.3536 0.043 Uiso 0.500(3) 1 calc PR A 1
H21D H 0.4099 0.1182 0.3772 0.043 Uiso 0.500(3) 1 d PR A 2
H21E H 0.3885 0.0659 0.2924 0.043 Uiso 0.500(3) 1 d PR A 2
H21F H 0.3243 0.0363 0.3631 0.043 Uiso 0.500(3) 1 d PR A 2
C22 C 0.2760(6) 0.1871(8) 0.0441(4) 0.0313(18) Uani 1 1 d . . .
H22A H 0.2264 0.1636 0.0071 0.047 Uiso 0.500(3) 1 calc PR A 1
H22B H 0.3075 0.1222 0.0665 0.047 Uiso 0.500(3) 1 calc PR A 1
H22C H 0.3203 0.2323 0.0167 0.047 Uiso 0.500(3) 1 calc PR A 1
H22D H 0.3322 0.1886 0.0144 0.047 Uiso 0.500(3) 1 d PR A 2
H22E H 0.2461 0.2594 0.0412 0.047 Uiso 0.500(3) 1 d PR A 2
H22F H 0.2338 0.1312 0.0219 0.047 Uiso 0.500(3) 1 d PR A 2
C23 C 0.1384(5) 0.4231(6) 0.2699(5) 0.0251(17) Uani 1 1 d . . .
H23A H 0.1572 0.4893 0.2993 0.038 Uiso 0.500(3) 1 calc PR A 1
H23B H 0.0757 0.4024 0.2830 0.038 Uiso 0.500(3) 1 calc PR A 1
H23C H 0.1398 0.4380 0.2136 0.038 Uiso 0.500(3) 1 calc PR A 1
H23D H 0.0715 0.4314 0.2615 0.038 Uiso 0.500(3) 1 d PR A 2
H23E H 0.1674 0.4960 0.2718 0.038 Uiso 0.500(3) 1 d PR A 2
H23F H 0.1518 0.3846 0.3195 0.038 Uiso 0.500(3) 1 d PR A 2
S1 S 0.2275(2) 0.2675(3) 0.1223(2) 0.0170(8) Uiso 0.500(3) 1 d P A 1
S2 S 0.2156(2) 0.3130(3) 0.29498(19) 0.0138(7) Uiso 0.500(3) 1 d P A 1
S3 S 0.3346(2) 0.1287(3) 0.2410(2) 0.0155(8) Uiso 0.500(3) 1 d P A 1
S4 S 0.3050(2) 0.1544(3) 0.14352(19) 0.0149(7) Uani 0.500(3) 1 d P A 2
S5 S 0.1833(2) 0.3442(3) 0.1903(2) 0.0157(8) Uani 0.500(3) 1 d P A 2
S6 S 0.2874(2) 0.2095(3) 0.31391(19) 0.0133(7) Uani 0.500(3) 1 d P A 2
Ru1 Ru 0.16682(4) 0.14944(4) 0.22095(3) 0.01115(14) Uani 1 1 d . . .
Ru2 Ru 0.34917(4) 0.32503(4) 0.21302(3) 0.01208(14) Uani 1 1 d . . .

loop_
_atom_site_aniso_label
_atom_site_aniso_U_11
_atom_site_aniso_U_22
_atom_site_aniso_U_33
_atom_site_aniso_U_23
_atom_site_aniso_U_13
_atom_site_aniso_U_12
C1 0.014(3) 0.019(3) 0.020(3) -0.006(3) 0.000(3) -0.007(3)
C2 0.017(3) 0.015(3) 0.024(4) 0.004(3) 0.002(3) -0.003(3)
C3 0.018(3) 0.018(3) 0.014(3) 0.008(3) 0.000(3) -0.006(3)
C4 0.010(3) 0.019(3) 0.025(4) -0.002(3) 0.005(3) -0.003(3)
C5 0.018(3) 0.012(3) 0.018(3) -0.002(3) -0.002(3) -0.005(3)
C6 0.010(3) 0.022(3) 0.014(3) -0.003(3) -0.002(2) -0.003(3)
C7 0.022(4) 0.027(4) 0.026(4) -0.005(3) 0.002(3) -0.006(3)
C8 0.025(4) 0.035(4) 0.022(4) -0.011(3) 0.011(3) -0.014(3)
C11 0.018(3) 0.015(3) 0.028(4) 0.007(3) -0.001(3) -0.006(3)
C16 0.015(3) 0.015(3) 0.033(4) 0.003(3) -0.001(3) -0.001(3)
C15 0.012(3) 0.016(3) 0.022(3) -0.003(3) 0.000(3) -0.005(3)
C14 0.010(3) 0.015(3) 0.023(4) 0.001(3) -0.001(3) -0.004(3)
C13 0.016(3) 0.011(3) 0.028(4) 0.005(3) -0.002(3) 0.001(3)
C12 0.013(3) 0.019(4) 0.026(4) 0.000(3) 0.005(3) -0.003(3)
C17 0.027(4) 0.029(4) 0.032(4) 0.015(3) -0.004(3) -0.002(3)
C9 0.022(4) 0.031(4) 0.027(4) -0.007(3) 0.013(3) -0.005(3)
C10 0.031(5) 0.100(9) 0.023(4) -0.019(5) 0.002(4) -0.021(5)
C19 0.025(4) 0.050(5) 0.025(4) 0.011(4) 0.003(3) 0.004(4)
C18 0.011(3) 0.022(4) 0.025(4) 0.005(3) -0.001(3) -0.002(3)
C20 0.013(3) 0.022(4) 0.028(4) 0.007(3) -0.005(3) -0.002(3)
F1 0.030(2) 0.020(2) 0.038(3) 0.0021(19) 0.006(2) -0.0062(19)
F2 0.032(2) 0.041(3) 0.017(2) -0.0044(19) -0.0046(18) -0.006(2)
F3 0.022(2) 0.035(3) 0.037(3) 0.004(2) 0.0082(19) 0.010(2)
F4 0.036(3) 0.024(2) 0.024(2) 0.0007(18) 0.0055(19) -0.012(2)
F5 0.039(3) 0.031(2) 0.015(2) 0.0001(18) 0.0018(18) -0.008(2)
F6 0.017(2) 0.038(3) 0.036(3) -0.006(2) 0.0024(18) 0.0033(19)
P3 0.0153(8) 0.0176(9) 0.0155(9) 0.0008(7) 0.0023(6) -0.0017(7)
C21 0.019(4) 0.021(4) 0.047(5) 0.019(3) -0.008(3) -0.004(3)
C22 0.037(5) 0.040(5) 0.017(4) -0.005(3) 0.010(3) -0.008(4)
C23 0.018(4) 0.014(3) 0.044(5) -0.005(3) 0.011(3) 0.004(3)
S4 0.0137(15) 0.0154(16) 0.0160(16) -0.0026(12) 0.0041(12) -0.0020(13)
S5 0.0133(16) 0.0124(16) 0.0216(17) 0.0001(13) 0.0022(12) 0.0006(12)
S6 0.0119(15) 0.0152(16) 0.0130(15) 0.0015(12) 0.0017(12) -0.0006(12)
Ru1 0.0095(2) 0.0112(3) 0.0127(3) -0.00009(19) 0.00092(18) 0.00032(19)
Ru2 0.0099(3) 0.0109(3) 0.0155(3) 0.00103(19) 0.00134(19) 0.00042(19)

loop_
_atom_type_symbol
_atom_type_description
_atom_type_scat_dispersion_real
_atom_type_scat_dispersion_imag
_atom_type_scat_source
C C 0.0033 0.0016 'International Tables Vol C Tables 4.2.6.8 and 6.1.1.4'
H H 0.0000 0.0000 'International Tables Vol C Tables 4.2.6.8 and 6.1.1.4'
F F 0.0171 0.0103 'International Tables Vol C Tables 4.2.6.8 and 6.1.1.4'
P P 0.1023 0.0942 'International Tables Vol C Tables 4.2.6.8 and 6.1.1.4'
S S 0.1246 0.1234 'International Tables Vol C Tables 4.2.6.8 and 6.1.1.4'
Ru Ru -1.2594 0.8363 'International Tables Vol C Tables 4.2.6.8 and 6.1.1.4'

loop_
_geom_angle_atom_site_label_1
_geom_angle_atom_site_label_2
_geom_angle_atom_site_label_3
_geom_angle
C2 C1 C6 117.8(6)
C2 C1 C7 121.4(7)
C6 C1 C7 120.8(6)
C3 C2 C1 121.1(6)
C3 C2 H2 119.4
C1 C2 H2 119.4
C2 C3 C4 121.2(6)
C2 C3 H3 119.4
C4 C3 H3 119.4
C3 C4 C5 117.3(6)
C3 C4 C8 123.4(7)
C5 C4 C8 119.2(6)
C6 C5 C4 122.1(6)
C6 C5 H5 118.9
C4 C5 H5 118.9
C5 C6 C1 120.4(6)
C5 C6 H6 119.8
C1 C6 H6 119.8
C1 C7 H7A 109.5
C1 C7 H7B 109.5
H7A C7 H7B 109.5
C1 C7 H7C 109.5
H7A C7 H7C 109.5
H7B C7 H7C 109.5
C4 C8 C10 113.8(7)
C4 C8 C9 109.3(6)
C10 C8 C9 110.5(7)
C4 C8 H8 107.7
C10 C8 H8 107.7
C9 C8 H8 107.7
C12 C11 C16 117.6(6)
C12 C11 C17 121.7(7)
C16 C11 C17 120.7(7)
C15 C16 C11 120.9(6)
C15 C16 H16 119.6
C11 C16 H16 119.6
C16 C15 C14 120.9(6)
C16 C15 H15 119.5
C14 C15 H15 119.5
C13 C14 C15 117.8(6)
C13 C14 C18 118.9(6)
C15 C14 C18 123.4(6)
C12 C13 C14 121.4(6)
C12 C13 H13 119.3
C14 C13 H13 119.3
C13 C12 C11 121.5(7)
C13 C12 H12 119.3
C11 C12 H12 119.3
C11 C17 H17A 109.5
C11 C17 H17B 109.5
H17A C17 H17B 109.5
C11 C17 H17C 109.5
H17A C17 H17C 109.5
H17B C17 H17C 109.5
C8 C9 H9A 109.5
C8 C9 H9B 109.5
H9A C9 H9B 109.5
C8 C9 H9C 109.5
H9A C9 H9C 109.5
H9B C9 H9C 109.5
C8 C10 H10A 109.5
C8 C10 H10B 109.5
H10A C10 H10B 109.5
C8 C10 H10C 109.5
H10A C10 H10C 109.5
H10B C10 H10C 109.5
C18 C19 H19A 109.5
C18 C19 H19B 109.5
H19A C19 H19B 109.5
C18 C19 H19C 109.5
H19A C19 H19C 109.5
H19B C19 H19C 109.5
C19 C18 C14 114.2(6)
C19 C18 C20 111.5(6)
C14 C18 C20 109.2(5)
C19 C18 H18 107.2
C14 C18 H18 107.2
C20 C18 H18 107.2
C18 C20 H20A 109.5
C18 C20 H20B 109.5
H20A C20 H20B 109.5
C18 C20 H20C 109.5
H20A C20 H20C 109.5
H20B C20 H20C 109.5
F2 P3 F4 90.6(2)
F2 P3 F3 90.3(3)
F4 P3 F3 90.5(3)
F2 P3 F1 90.2(3)
F4 P3 F1 179.1(3)
F3 P3 F1 89.9(3)
F2 P3 F6 90.4(3)
F4 P3 F6 89.9(3)
F3 P3 F6 179.2(3)
F1 P3 F6 89.7(3)
F2 P3 F5 179.5(3)
F4 P3 F5 89.8(2)
F3 P3 F5 90.0(3)
F1 P3 F5 89.4(2)
F6 P3 F5 89.3(3)
S3 C21 S6 58.8(3)
S3 C21 H21A 109.5
S6 C21 H21A 136.9
S3 C21 H21B 109.5
S6 C21 H21B 52.3
H21A C21 H21B 109.5
S3 C21 H21C 109.5
S6 C21 H21C 113.5
H21A C21 H21C 109.5
H21B C21 H21C 109.5
S3 C21 H21D 132.6
S6 C21 H21D 109.5
H21A C21 H21D 106.7
H21B C21 H21D 85.5
H21C C21 H21D 27.6
S3 C21 H21E 51.3
S6 C21 H21E 109.5
H21A C21 H21E 78.7
H21B C21 H21E 160.6
H21C C21 H21E 82.9
H21D C21 H21E 109.5
S3 C21 H21F 117.7
S6 C21 H21F 109.4
H21A C21 H21F 34.6
H21B C21 H21F 75.3
H21C C21 H21F 127.7
H21D C21 H21F 109.5
H21E C21 H21F 109.5
S4 C22 S1 60.1(3)
S4 C22 H22A 133.5
S1 C22 H22A 109.5
S4 C22 H22B 50.3
S1 C22 H22B 109.5
H22A C22 H22B 109.5
S4 C22 H22C 116.7
S1 C22 H22C 109.5
H22A C22 H22C 109.5
H22B C22 H22C 109.5
S4 C22 H22D 109.5
S1 C22 H22D 136.7
H22A C22 H22D 106.0
H22B C22 H22D 80.4
H22C C22 H22D 33.2
S4 C22 H22E 109.5
S1 C22 H22E 51.1
H22A C22 H22E 85.3
H22B C22 H22E 159.8
H22C C22 H22E 76.8
H22D C22 H22E 109.5
S4 C22 H22F 109.4
S1 C22 H22F 113.5
H22A C22 H22F 28.2
H22B C22 H22F 82.3
H22C C22 H22F 128.0
H22D C22 H22F 109.5
H22E C22 H22F 109.5
S2 C23 S5 62.6(3)
S2 C23 H23A 109.5
S5 C23 H23A 135.8
S2 C23 H23B 109.5
S5 C23 H23B 114.0
H23A C23 H23B 109.5
S2 C23 H23C 109.5
S5 C23 H23C 48.4
H23A C23 H23C 109.5
H23B C23 H23C 109.5
S2 C23 H23D 136.1
S5 C23 H23D 109.4
H23A C23 H23D 104.0
H23B C23 H23D 30.3
H23C C23 H23D 84.3
S2 C23 H23E 113.8
S5 C23 H23E 109.5
H23A C23 H23E 29.9
H23B C23 H23E 128.8
H23C C23 H23E 80.6
H23D C23 H23E 109.5
S2 C23 H23F 48.5
S5 C23 H23F 109.5
H23A C23 H23F 84.7
H23B C23 H23F 80.2
H23C C23 H23F 157.7
H23D C23 H23F 109.5
H23E C23 H23F 109.5
C22 S1 H22E 32.3
C23 S2 H23F 32.9
C21 S3 H21E 33.7

loop_
_geom_bond_atom_site_label_1
_geom_bond_atom_site_label_2
_geom_bond_distance
C1 C2 1.422(10)
C1 C6 1.426(10)
C1 C7 1.498(10)
C2 C3 1.406(10)
C2 H2 0.9300
C3 C4 1.414(10)
C3 H3 0.9300
C4 C5 1.421(10)
C4 C8 1.518(9)
C5 C6 1.397(9)
C5 H5 0.9300
C6 H6 0.9300
C7 H7A 0.9600
C7 H7B 0.9600
C7 H7C 0.9600
C8 C10 1.519(12)
C8 C9 1.533(10)
C8 H8 0.9800
C11 C12 1.418(10)
C11 C16 1.422(11)
C11 C17 1.509(10)
C16 C15 1.419(10)
C16 H16 0.9300
C15 C14 1.423(9)
C15 H15 0.9300
C14 C13 1.413(10)
C14 C18 1.521(9)
C13 C12 1.404(10)
C13 H13 0.9300
C12 H12 0.9300
C17 H17A 0.9600
C17 H17B 0.9600
C17 H17C 0.9600
C9 H9A 0.9600
C9 H9B 0.9600
C9 H9C 0.9600
C10 H10A 0.9600
C10 H10B 0.9600
C10 H10C 0.9600
C19 C18 1.521(10)
C19 H19A 0.9600
C19 H19B 0.9600
C19 H19C 0.9600
C18 C20 1.534(9)
C18 H18 0.9800
C20 H20A 0.9600
C20 H20B 0.9600
C20 H20C 0.9600
F1 P3 1.604(4)
F2 P3 1.594(4)
F3 P3 1.598(4)
F4 P3 1.595(4)
F5 P3 1.608(4)
F6 P3 1.607(4)
C21 S3 1.725(9)
C21 S6 1.764(8)
C21 H21A 0.9600
C21 H21B 0.9600
C21 H21C 0.9600
C21 H21D 0.9600
C21 H21E 0.9600
C21 H21F 0.9600
C22 S4 1.741(8)
C22 S1 1.785(8)
C22 H22A 0.9600
C22 H22B 0.9600
C22 H22C 0.9600
C22 H22D 0.9600
C22 H22E 0.9600
C22 H22F 0.9600
C23 S2 1.748(8)
C23 S5 1.773(8)
C23 H23A 0.9600
C23 H23B 0.9600
C23 H23C 0.9600
C23 H23D 0.9600
C23 H23E 0.9600
C23 H23F 0.9600
S1 H22E 1.3986
S2 H23F 1.3238
S3 H21E 1.3513
